data_4306114
loop_
_publ_author_name
'Shashank Mishra'
'Erwann Jeanneau'
'St\'ephane Daniele'
'Gilles Ledoux'
'Prakash N. Swamy'

_publ_contact_author_address
;Universit\'e Claude Bernard Lyon 1
IRCELYON
2 avenue A. Einstein
69626 Villeurbanne C\'edex
France.
;
_publ_contact_author_email mishrashashank74@rediffmail.com
_publ_contact_author_fax '(+33) 472445399'
_publ_contact_author_name 'Dr. Shashank Mishra'
_publ_contact_author_phone '(+33) 472445329'
_publ_section_title
;
Solid- and Solution Phase Transformations in Novel Hybrid Iodoplumbate
Derivatives Templated by Solvated Yttrium Complexes
;
_journal_name_full 'Inorganic Chemistry'
_journal_page_first 9333
_journal_page_last 9343
_journal_paper_doi 10.1021/ic8010376
_journal_volume 47
_journal_year 2008
_chemical_formula_moiety
;
C17 H49 N O8 S7 Y, C16 H48 O8 S8 Y, C4 H12 I16 O2 Pb5 S2
;
_chemical_formula_sum 'C37 H109 I16 N O18 Pb5 S17 Y2'
_chemical_formula_weight 4645.67
_space_group_IT_number 14
_symmetry_cell_setting monoclinic
_symmetry_space_group_name_Hall '-P 2ybc'
_symmetry_space_group_name_H-M 'P 1 21/c 1'
_atom_sites_solution_hydrogens geom
_atom_sites_solution_primary direct
_audit_creation_date 07-10-03
_audit_creation_method CRYSTALS_ver_12.85
_cell_angle_alpha 90
_cell_angle_beta 98.4301(6)
_cell_angle_gamma 90
_cell_formula_units_Z 4
_cell_length_a 21.0292(2)
_cell_length_b 15.7685(2)
_cell_length_c 35.7960(4)
_cell_measurement_reflns_used 0
_cell_measurement_temperature 150
_cell_measurement_theta_max 0
_cell_measurement_theta_min 0
_cell_volume 11741.7(2)
_computing_cell_refinement 'DENZO/SCALEPACK (Otwinowski & Minor, 1997)'
_computing_data_collection 'COLLECT (Nonius, 1997-2001).'
_computing_data_reduction 'DENZO/SCALEPACK (Otwinowski & Minor, 1997)'
_computing_molecular_graphics 'CAMERON (Watkin et al., 1996)'
_computing_publication_material 'CRYSTALS (Betteridge et al., 2003)'
_computing_structure_refinement 'CRYSTALS (Betteridge et al., 2003)'
_computing_structure_solution 'SIR97 (Altomare et al., 1999)'
_diffrn_ambient_temperature 150
_diffrn_measured_fraction_theta_full 0.992
_diffrn_measured_fraction_theta_max 0.984
_diffrn_measurement_device 'Nonius KappaCCD'
_diffrn_measurement_device_type Area
_diffrn_measurement_method '\f & \w scans'
_diffrn_radiation_monochromator graphite
_diffrn_radiation_type 'Mo K\a'
_diffrn_radiation_wavelength 0.71069
_diffrn_reflns_av_R_equivalents 0.181
_diffrn_reflns_limit_h_max 27
_diffrn_reflns_limit_h_min -26
_diffrn_reflns_limit_k_max 20
_diffrn_reflns_limit_k_min -19
_diffrn_reflns_limit_l_max 47
_diffrn_reflns_limit_l_min -46
_diffrn_reflns_number 92074
_diffrn_reflns_theta_full 25.065
_diffrn_reflns_theta_max 27.850
_diffrn_reflns_theta_min 0.979
_diffrn_standards_number 0
_exptl_absorpt_coefficient_mu 12.670
_exptl_absorpt_correction_T_max 0.08
_exptl_absorpt_correction_T_min 0.01
_exptl_absorpt_correction_type analytical
_exptl_absorpt_process_details
; 
 Analytical Absorption (De Meulenaer & Tompa, 1965) 
;
_exptl_crystal_colour yellow
_exptl_crystal_density_diffrn 2.628
_exptl_crystal_density_method 'not measured'
_exptl_crystal_description needle
_exptl_crystal_F_000 8360
_exptl_crystal_size_max 0.37
_exptl_crystal_size_mid 0.22
_exptl_crystal_size_min 0.20
_refine_diff_density_max 2.59
_refine_diff_density_min -2.95
_refine_ls_extinction_method None
_refine_ls_goodness_of_fit_ref 1.1061
_refine_ls_hydrogen_treatment constr
_refine_ls_matrix_type full
_refine_ls_number_parameters 865
_refine_ls_number_reflns 13994
_refine_ls_number_restraints 18
_refine_ls_R_factor_all 0.0910
_refine_ls_R_factor_gt 0.0534
_refine_ls_shift/su_max 0.001099
_refine_ls_structure_factor_coef F
_refine_ls_weighting_details
;
 Method, part 1, Chebychev polynomial, (Watkin, 1994, Prince, 1982) 
 [weight] = 1.0/[A~0~*T~0~(x)+A~1~*T~1~(x) ... +A~n-1~]*T~n-1~(x)] 
 where A~i~ are the Chebychev coefficients listed below and x= Fcalc/Fmax 
 Method = Robust Weighting (Prince, 1982) 
 W = [weight] * [1-(deltaF/6*sigmaF)^2^]^2^ 
 A~i~ are: 
 1.55 0.955E-03 1.15 -0.319 0.103 
;
_refine_ls_weighting_scheme calc
_refine_ls_wR_factor_all 0.0736
_refine_ls_wR_factor_gt 0.0608
_refine_ls_wR_factor_ref 0.0572
_reflns_limit_h_max 27
_reflns_limit_h_min -27
_reflns_limit_k_max 20
_reflns_limit_k_min 0
_reflns_limit_l_max 46
_reflns_limit_l_min 0
_reflns_number_gt 16418
_reflns_number_total 27517
_reflns_threshold_expression I>2.0\s(I)
_oxford_diffrn_Wilson_B_factor 0.00
_oxford_diffrn_Wilson_scale 0.00
_oxford_refine_ls_r_factor_ref 0.0495
_oxford_refine_ls_scale 0.04473(5)
_oxford_reflns_number_all 27421
_oxford_reflns_threshold_expression_ref I>3.0\s(I)
_oxford_structure_analysis_title 'cos in P 21/c'
_cod_data_source_file ic8010376_si_002_4.cif
_cod_data_source_block complex_2b
_cod_depositor_comments
;
The following automatic conversions were performed:
'_symmetry_cell_setting' value 'Monoclinic' changed to 'monoclinic'
according to '/home/saulius/struct/CIF-dictionaries/cif_core.dic'
dictionary named 'cif_core.dic' version 2.4.1 from 2010-06-29.

Automatic conversion script
Id: cif_fix_enum 1527 2010-12-29 10:47:43Z saulius 
;
_cod_original_sg_symbol_H-M 'P 1 21/c 1 '
_cod_original_formula_sum 'C37 H109 I16 N1 O18 Pb5 S17 Y2'
_cod_database_code 4306114

loop_
_symmetry_equiv_pos_as_xyz
x,y,z
-x,-y,-z
-x,y+1/2,-z+1/2
x,-y+1/2,z+1/2

loop_
_atom_site_label
_atom_site_type_symbol
_atom_site_fract_x
_atom_site_fract_y
_atom_site_fract_z
_atom_site_U_iso_or_equiv
_atom_site_occupancy
_atom_site_adp_type
_atom_site_refinement_flags_posn
_atom_site_refinement_flags_adp
_atom_site_refinement_flags_occupancy
_atom_site_disorder_assembly
_atom_site_disorder_group
_oxford_atom_site_special_shape
_atom_site_attached_hydrogens
Pb1 Pb -0.76621(3) 0.19152(3) 0.656347(15) 0.0258 1.0000 Uani . . . . . . .
Pb5 Pb -0.72005(3) -0.22440(3) 0.351910(15) 0.0254 1.0000 Uani . . . . . . .
Pb3 Pb -0.75305(3) 0.02856(3) 0.492747(15) 0.0260 1.0000 Uani . . . . . . .
Pb2 Pb -0.67863(3) 0.23397(3) 0.559779(15) 0.0265 1.0000 Uani . . . . . . .
Pb4 Pb -0.81962(3) -0.19634(3) 0.440511(15) 0.0244 1.0000 Uani . . . . . . .
I4 I -0.78967(5) 0.08097(6) 0.57437(3) 0.0291 1.0000 Uani . . . . . . .
I13 I -0.72306(4) -0.33893(6) 0.42857(3) 0.0296 1.0000 Uani . . . . . . .
I11 I -0.72014(5) -0.04207(6) 0.41280(3) 0.0337 1.0000 Uani . . . . . . .
I9 I -0.73637(6) -0.16928(7) 0.51770(3) 0.0401 1.0000 Uani . . . . . . .
I2 I -0.77542(5) 0.01650(6) 0.69457(3) 0.0322 1.0000 Uani . . . . . . .
I12 I -0.90545(5) -0.33489(7) 0.47027(3) 0.0370 1.0000 Uani . . . . . . .
I16 I -0.72000(5) -0.08860(7) 0.28696(3) 0.0378 1.0000 Uani . . . . . . .
I6 I -0.58080(5) 0.35780(7) 0.53586(3) 0.0410 1.0000 Uani . . . . . . .
I10 I -0.89841(5) -0.02230(6) 0.46134(3) 0.0341 1.0000 Uani . . . . . . .
I15 I -0.72389(5) -0.39301(6) 0.31105(3) 0.0326 1.0000 Uani . . . . . . .
I3 I -0.61567(5) 0.18456(6) 0.64962(3) 0.0359 1.0000 Uani . . . . . . .
I7 I -0.60752(4) 0.07034(6) 0.53231(3) 0.0305 1.0000 Uani . . . . . . .
I8 I -0.75713(5) 0.22883(7) 0.47501(3) 0.0376 1.0000 Uani . . . . . . .
I1 I -0.76099(5) 0.31003(6) 0.72713(3) 0.0362 1.0000 Uani . . . . . . .
Y1 Y -0.52323(6) 0.69090(8) 0.64782(3) 0.0198 1.0000 Uani . . . . . . .
Y2 Y -0.99381(6) 0.29595(8) 0.35184(3) 0.0203 1.0000 Uani . . . . . . .
S17 S -0.54205(18) -0.2077(3) 0.38979(12) 0.0362 1.0000 Uani . . . . . . .
O18 O -0.5992(6) -0.2450(7) 0.3649(3) 0.0421 1.0000 Uani . . . . . . .
C37 C -0.5423(9) -0.0985(12) 0.3779(5) 0.0473 1.0000 Uani . . . . . . .
C36 C -0.5641(9) -0.1982(12) 0.4358(4) 0.0444 1.0000 Uani . . . . . . .
S5 S -0.59889(18) 0.5924(2) 0.56729(10) 0.0299 1.0000 Uani . . . . . . .
O5 O -0.5895(5) 0.6754(6) 0.5893(3) 0.0304 1.0000 Uani . . . . . . .
C9 C -0.6838(9) 0.5736(12) 0.5601(6) 0.0511 1.0000 Uani . . . . . . .
C10 C -0.5878(11) 0.6209(12) 0.5210(5) 0.0518 1.0000 Uani . . . . . . .
S15 S -0.8929(3) 0.1304(3) 0.33162(13) 0.0492 1.0000 Uani . . . . . . .
O15 O -0.9296(5) 0.1774(7) 0.3579(3) 0.0377 1.0000 Uani . . . . . . .
C29 C -0.8872(12) 0.0250(12) 0.3494(8) 0.0772 1.0000 Uani . U . . . . .
C30 C -0.8105(12) 0.1600(14) 0.3481(9) 0.0867 1.0000 Uani . U . . . . .
S3 S -0.43548(18) 0.8749(2) 0.67945(11) 0.0322 1.0000 Uani . . . . . . .
C5 C -0.3572(7) 0.8750(11) 0.6671(5) 0.0420 1.0000 Uani . . . . . . .
O3 O -0.4514(5) 0.7818(6) 0.6845(3) 0.0312 1.0000 Uani . . . . . . .
C6 C -0.4160(9) 0.9117(11) 0.7263(4) 0.0449 1.0000 Uani . . . . . . .
S13 S -0.90360(18) 0.4707(2) 0.38833(10) 0.0301 1.0000 Uani . . . . . . .
O13 O -0.9239(5) 0.4107(6) 0.3552(3) 0.0300 1.0000 Uani . . . . . . .
C25 C -0.8863(8) 0.5666(10) 0.3658(5) 0.0378 1.0000 Uani . . . . . . .
C26 C -0.8234(8) 0.4405(12) 0.4075(5) 0.0491 1.0000 Uani . . . . . . .
S7 S -0.57331(19) 0.7719(3) 0.73019(10) 0.0347 1.0000 Uani . . . . . . .
O7 O -0.5604(5) 0.6930(6) 0.7079(3) 0.0278 1.0000 Uani . . . . . . .
C13 C -0.6600(9) 0.7779(13) 0.7257(5) 0.0505 1.0000 Uani . . . . . . .
C14 C -0.5556(10) 0.7406(16) 0.7785(5) 0.0623 1.0000 Uani . . . . . . .
S14 S -0.92558(19) 0.3710(3) 0.27463(11) 0.0345 1.0000 Uani . . . . . . .
C27 C -0.9317(9) 0.3311(14) 0.2284(5) 0.0517 1.0000 Uani . . . . . . .
O14 O -0.9406(5) 0.2944(7) 0.2977(3) 0.0342 1.0000 Uani . . . . . . .
C28 C -0.8398(8) 0.3810(12) 0.2841(5) 0.0438 1.0000 Uani . . . . . . .
S8 S -0.63276(17) 0.8506(2) 0.61534(9) 0.0276 1.0000 Uani . . . . . . .
C16 C -0.7145(8) 0.8440(11) 0.6200(5) 0.0420 1.0000 Uani . U . . . . .
O8 O -0.5996(4) 0.7970(5) 0.6483(2) 0.0223 1.0000 Uani . . . . . . .
C15 C -0.6203(10) 0.9573(11) 0.6316(5) 0.0498 1.0000 Uani . U . . . . .
S6 S -0.5970(2) 0.5146(3) 0.68299(11) 0.0375 1.0000 Uani . . . . . . .
O6 O -0.5833(5) 0.5691(7) 0.6498(3) 0.0354 1.0000 Uani . . . . . . .
C11 C -0.6016(10) 0.4081(10) 0.6644(6) 0.0488 1.0000 Uani . . . . . . .
C12 C -0.6819(9) 0.5296(13) 0.6843(5) 0.0526 1.0000 Uani . . . . . . .
S16 S -0.92059(18) 0.2344(3) 0.60976(11) 0.0350 1.0000 Uani . . . . . . .
C34 C -0.9639(10) 0.3188(12) 0.6251(6) 0.0551 1.0000 Uani . . . . . . .
O17 O -0.8862(6) 0.1939(9) 0.6455(3) 0.0535 1.0000 Uani . . . . . . .
C35 C -0.9864(7) 0.1649(10) 0.5952(5) 0.0384 1.0000 Uani . . . . . . .
S9 S -1.10074(18) 0.1444(3) 0.39000(12) 0.0358 1.0000 Uani . . . . . . .
O9 O -1.0529(6) 0.2162(7) 0.3891(3) 0.0378 1.0000 Uani . . . . . . .
C17 C -1.0654(9) 0.0531(11) 0.3742(5) 0.0433 1.0000 Uani . . . . . . .
C18 C -1.0931(10) 0.1187(13) 0.4385(6) 0.0607 1.0000 Uani . . . . . . .
S11 S -1.0752(2) 0.4747(2) 0.30652(12) 0.0397 1.0000 Uani . . . . . . .
C21 C -1.1575(9) 0.4785(13) 0.3163(5) 0.0559 1.0000 Uani . . . . . . .
O11 O -1.0583(5) 0.3807(6) 0.3069(3) 0.0301 1.0000 Uani . . . . . . .
C22 C -1.0917(10) 0.5006(13) 0.2577(6) 0.0557 1.0000 Uani . . . . . . .
S10 S -1.06807(17) 0.3828(2) 0.42398(10) 0.0270 1.0000 Uani . . . . . . .
O10 O -1.0530(5) 0.3957(7) 0.3839(3) 0.0321 1.0000 Uani . . . . . . .
C19 C -1.1528(8) 0.3714(13) 0.4195(5) 0.0458 1.0000 Uani . . . . . . .
C20 C -1.0627(8) 0.4878(9) 0.4439(4) 0.0355 1.0000 Uani . . . . . . .
S12 S -1.08554(19) 0.2190(2) 0.26950(10) 0.0317 1.0000 Uani . . . . . . .
O12 O -1.0567(5) 0.2017(7) 0.3104(3) 0.0347 1.0000 Uani . . . . . . .
C23 C -1.1671(8) 0.2335(12) 0.2720(6) 0.0548 1.0000 Uani . . . . . . .
C24 C -1.0888(8) 0.1163(9) 0.2480(5) 0.0395 1.0000 Uani . . . . . . .
S4 S -0.47969(19) 0.7799(2) 0.56621(10) 0.0329 1.0000 Uani . . . . . . .
O4 O -0.4874(5) 0.7945(6) 0.6076(3) 0.0259 1.0000 Uani . . . . . . .
C8 C -0.5188(10) 0.8672(13) 0.5419(5) 0.0542 1.0000 Uani . . . . . . .
C7 C -0.3989(8) 0.8069(14) 0.5630(5) 0.0489 1.0000 Uani . . . . . . .
S2 S -0.41649(19) 0.6231(2) 0.72658(11) 0.0344 1.0000 Uani . . . . . . .
O2 O -0.4528(5) 0.6010(7) 0.6886(3) 0.0311 1.0000 Uani . . . . . . .
C3 C -0.3345(8) 0.6247(11) 0.7188(6) 0.0502 1.0000 Uani . . . . . . .
C4 C -0.4108(11) 0.5232(12) 0.7511(6) 0.0555 1.0000 Uani . . . . . . .
S1 S -0.4057(2) 0.5534(3) 0.61506(12) 0.0434 1.0000 Uani . . . . . . .
O1 O -0.4589(6) 0.6179(7) 0.6109(3) 0.0395 1.0000 Uani . . . . . . .
C1 C -0.4403(13) 0.4553(15) 0.6228(7) 0.0838 1.0000 Uani . U . . . . .
C2 C -0.3972(14) 0.5317(16) 0.5667(7) 0.0893 1.0000 Uani . U . . . . .
O16 O -0.9366(5) 0.3028(7) 0.4142(3) 0.0361 1.0000 Uani . . . . . . .
C311 C -0.9344(6) 0.2502(10) 0.4405(4) 0.0282 1.0000 Uani . . . . . . .
N1 N -0.9276(6) 0.2689(8) 0.4756(3) 0.0302 1.0000 Uani . . . . . . .
C32 C -0.9186(9) 0.3557(10) 0.4899(5) 0.0439 1.0000 Uani . . . . . . .
C33 C -0.9273(8) 0.2045(11) 0.5053(4) 0.0416 1.0000 Uani . . . . . . .
I5 I -0.77344(5) 0.36523(6) 0.59705(3) 0.0346 1.0000 Uani . . . . . . .
I14 I -0.87381(5) -0.20968(6) 0.34303(3) 0.0320 1.0000 Uani . . . . . . .
H271 H -0.9726 0.3470 0.2146 0.0799 1.0000 Uiso R . . . . . .
H272 H -0.8980 0.3544 0.2162 0.0800 1.0000 Uiso R . . . . . .
H273 H -0.9282 0.2706 0.2292 0.0801 1.0000 Uiso R . . . . . .
H281 H -0.8268 0.3818 0.3109 0.0691 1.0000 Uiso R . . . . . .
H282 H -0.8270 0.4330 0.2733 0.0689 1.0000 Uiso R . . . . . .
H283 H -0.8202 0.3337 0.2733 0.0689 1.0000 Uiso R . . . . . .
H211 H -1.1589 0.4592 0.3416 0.0840 1.0000 Uiso R . . . . . .
H212 H -1.1729 0.5358 0.3136 0.0840 1.0000 Uiso R . . . . . .
H213 H -1.1839 0.4424 0.2987 0.0840 1.0000 Uiso R . . . . . .
H221 H -1.0523 0.4987 0.2471 0.0809 1.0000 Uiso R . . . . . .
H222 H -1.1098 0.5566 0.2547 0.0810 1.0000 Uiso R . . . . . .
H223 H -1.1215 0.4603 0.2450 0.0810 1.0000 Uiso R . . . . . .
H251 H -0.9255 0.5903 0.3529 0.0579 1.0000 Uiso R . . . . . .
H252 H -0.8669 0.6061 0.3844 0.0579 1.0000 Uiso R . . . . . .
H253 H -0.8575 0.5557 0.3479 0.0580 1.0000 Uiso R . . . . . .
H261 H -0.8241 0.3853 0.4187 0.0690 1.0000 Uiso R . . . . . .
H262 H -0.8057 0.4807 0.4265 0.0690 1.0000 Uiso R . . . . . .
H263 H -0.7971 0.4389 0.3877 0.0690 1.0000 Uiso R . . . . . .
H191 H -1.1657 0.3216 0.4048 0.0700 1.0000 Uiso R . . . . . .
H192 H -1.1649 0.3659 0.4441 0.0699 1.0000 Uiso R . . . . . .
H193 H -1.1732 0.4205 0.4071 0.0700 1.0000 Uiso R . . . . . .
H201 H -1.0190 0.5075 0.4462 0.0529 1.0000 Uiso R . . . . . .
H202 H -1.0760 0.4873 0.4684 0.0530 1.0000 Uiso R . . . . . .
H203 H -1.0900 0.5254 0.4277 0.0529 1.0000 Uiso R . . . . . .
H181 H -1.1140 0.1613 0.4514 0.0940 1.0000 Uiso R . . . . . .
H182 H -1.1126 0.0646 0.4415 0.0940 1.0000 Uiso R . . . . . .
H183 H -1.0485 0.1165 0.4488 0.0940 1.0000 Uiso R . . . . . .
H171 H -1.0569 0.0621 0.3488 0.0650 1.0000 Uiso R . . . . . .
H172 H -1.0944 0.0058 0.3746 0.0650 1.0000 Uiso R . . . . . .
H173 H -1.0256 0.0415 0.3905 0.0649 1.0000 Uiso R . . . . . .
H291 H -0.9285 -0.0020 0.3441 0.1200 1.0000 Uiso R . . . . . .
H292 H -0.8736 0.0261 0.3762 0.1200 1.0000 Uiso R . . . . . .
H293 H -0.8566 -0.0061 0.3375 0.1200 1.0000 Uiso R . . . . . .
H301 H -0.8033 0.1609 0.3753 0.1340 1.0000 Uiso R . . . . . .
H302 H -0.7820 0.1194 0.3393 0.1340 1.0000 Uiso R . . . . . .
H303 H -0.8019 0.2154 0.3388 0.1340 1.0000 Uiso R . . . . . .
H231 H -1.1725 0.2827 0.2870 0.0791 1.0000 Uiso R . . . . . .
H232 H -1.1835 0.1843 0.2833 0.0789 1.0000 Uiso R . . . . . .
H233 H -1.1900 0.2413 0.2470 0.0790 1.0000 Uiso R . . . . . .
H241 H -1.0460 0.0950 0.2485 0.0560 1.0000 Uiso R . . . . . .
H242 H -1.1129 0.0785 0.2615 0.0560 1.0000 Uiso R . . . . . .
H243 H -1.1094 0.1207 0.2223 0.0561 1.0000 Uiso R . . . . . .
H311 H -0.9389 0.1932 0.4340 0.0340 1.0000 Uiso R . . . . . .
H321 H -0.9160 0.3937 0.4691 0.0650 1.0000 Uiso R . . . . . .
H322 H -0.9546 0.3715 0.5022 0.0650 1.0000 Uiso R . . . . . .
H323 H -0.8797 0.3595 0.5076 0.0650 1.0000 Uiso R . . . . . .
H331 H -0.9370 0.1497 0.4940 0.0629 1.0000 Uiso R . . . . . .
H332 H -0.9591 0.2187 0.5211 0.0630 1.0000 Uiso R . . . . . .
H333 H -0.8858 0.2031 0.5204 0.0629 1.0000 Uiso R . . . . . .
H341 H -0.9345 0.3622 0.6354 0.0840 1.0000 Uiso R . . . . . .
H342 H -0.9879 0.2992 0.6442 0.0840 1.0000 Uiso R . . . . . .
H343 H -0.9928 0.3413 0.6042 0.0840 1.0000 Uiso R . . . . . .
H351 H -0.9727 0.1199 0.5802 0.0571 1.0000 Uiso R . . . . . .
H352 H -1.0015 0.1417 0.6172 0.0571 1.0000 Uiso R . . . . . .
H353 H -1.0205 0.1961 0.5805 0.0571 1.0000 Uiso R . . . . . .
H131 H -0.6778 0.7771 0.6995 0.0780 1.0000 Uiso R . . . . . .
H132 H -0.6723 0.8294 0.7370 0.0780 1.0000 Uiso R . . . . . .
H133 H -0.6758 0.7301 0.7381 0.0780 1.0000 Uiso R . . . . . .
H141 H -0.5111 0.7251 0.7843 0.0919 1.0000 Uiso R . . . . . .
H142 H -0.5645 0.7865 0.7946 0.0920 1.0000 Uiso R . . . . . .
H143 H -0.5816 0.6926 0.7828 0.0920 1.0000 Uiso R . . . . . .
H101 H -0.5436 0.6353 0.5208 0.0790 1.0000 Uiso R . . . . . .
H102 H -0.6145 0.6687 0.5129 0.0790 1.0000 Uiso R . . . . . .
H103 H -0.5993 0.5740 0.5044 0.0791 1.0000 Uiso R . . . . . .
H91 H -0.6975 0.5593 0.5838 0.0770 1.0000 Uiso R . . . . . .
H92 H -0.7059 0.6236 0.5500 0.0769 1.0000 Uiso R . . . . . .
H93 H -0.6938 0.5276 0.5428 0.0770 1.0000 Uiso R . . . . . .
H361 H -0.5713 -0.2534 0.4456 0.0659 1.0000 Uiso R . . . . . .
H362 H -0.6024 -0.1648 0.4346 0.0660 1.0000 Uiso R . . . . . .
H363 H -0.5299 -0.1708 0.4523 0.0660 1.0000 Uiso R . . . . . .
H371 H -0.5371 -0.0926 0.3518 0.0720 1.0000 Uiso R . . . . . .
H372 H -0.5824 -0.0733 0.3820 0.0720 1.0000 Uiso R . . . . . .
H373 H -0.5074 -0.0706 0.3935 0.0719 1.0000 Uiso R . . . . . .
H81 H -0.5645 0.8583 0.5384 0.0810 1.0000 Uiso R . . . . . .
H82 H -0.5085 0.9180 0.5562 0.0809 1.0000 Uiso R . . . . . .
H83 H -0.5048 0.8725 0.5177 0.0810 1.0000 Uiso R . . . . . .
H71 H -0.3708 0.7679 0.5781 0.0760 1.0000 Uiso R . . . . . .
H72 H -0.3903 0.8637 0.5721 0.0760 1.0000 Uiso R . . . . . .
H73 H -0.3919 0.8031 0.5371 0.0760 1.0000 Uiso R . . . . . .
H11 H -0.4687 0.4640 0.6438 0.1230 1.0000 Uiso R . . . . . .
H12 H -0.4670 0.4372 0.5974 0.1230 1.0000 Uiso R . . . . . .
H13 H -0.4028 0.4135 0.6311 0.1230 1.0000 Uiso R . . . . . .
H21 H -0.3901 0.5843 0.5543 0.1320 1.0000 Uiso R . . . . . .
H22 H -0.4356 0.5053 0.5541 0.1320 1.0000 Uiso R . . . . . .
H23 H -0.3611 0.4946 0.5658 0.1320 1.0000 Uiso R . . . . . .
H61 H -0.4502 0.8976 0.7403 0.0690 1.0000 Uiso R . . . . . .
H62 H -0.4104 0.9722 0.7262 0.0690 1.0000 Uiso R . . . . . .
H63 H -0.3768 0.8852 0.7379 0.0689 1.0000 Uiso R . . . . . .
H51 H -0.3572 0.8452 0.6437 0.0630 1.0000 Uiso R . . . . . .
H52 H -0.3436 0.9324 0.6642 0.0630 1.0000 Uiso R . . . . . .
H53 H -0.3281 0.8476 0.6866 0.0630 1.0000 Uiso R . . . . . .
H41 H -0.4529 0.5059 0.7553 0.0830 1.0000 Uiso R . . . . . .
H42 H -0.3835 0.5291 0.7749 0.0830 1.0000 Uiso R . . . . . .
H43 H -0.3930 0.4810 0.7361 0.0830 1.0000 Uiso R . . . . . .
H31 H -0.3289 0.6686 0.7011 0.0710 1.0000 Uiso R . . . . . .
H32 H -0.3075 0.6359 0.7423 0.0709 1.0000 Uiso R . . . . . .
H33 H -0.3232 0.5710 0.7091 0.0711 1.0000 Uiso R . . . . . .
H151 H -0.5766 0.9736 0.6307 0.0750 1.0000 Uiso R . . . . . .
H152 H -0.6288 0.9609 0.6573 0.0749 1.0000 Uiso R . . . . . .
H153 H -0.6489 0.9946 0.6160 0.0751 1.0000 Uiso R . . . . . .
H161 H -0.7318 0.7912 0.6096 0.0630 1.0000 Uiso R . . . . . .
H162 H -0.7193 0.8470 0.6462 0.0630 1.0000 Uiso R . . . . . .
H163 H -0.7375 0.8900 0.6066 0.0629 1.0000 Uiso R . . . . . .
H121 H -0.6893 0.5863 0.6924 0.0820 1.0000 Uiso R . . . . . .
H122 H -0.6963 0.4899 0.7015 0.0820 1.0000 Uiso R . . . . . .
H123 H -0.7052 0.5209 0.6595 0.0821 1.0000 Uiso R . . . . . .
H111 H -0.5597 0.3826 0.6690 0.0740 1.0000 Uiso R . . . . . .
H112 H -0.6311 0.3754 0.6767 0.0739 1.0000 Uiso R . . . . . .
H113 H -0.6163 0.4093 0.6377 0.0740 1.0000 Uiso R . . . . . .

loop_
_atom_site_aniso_label
_atom_site_aniso_U_11
_atom_site_aniso_U_22
_atom_site_aniso_U_33
_atom_site_aniso_U_23
_atom_site_aniso_U_13
_atom_site_aniso_U_12
Pb1 0.0266(3) 0.0263(3) 0.0248(2) 0.0008(2) 0.0048(2) 0.0012(2)
Pb5 0.0287(3) 0.0232(3) 0.0248(2) -0.0018(2) 0.0060(2) -0.0006(2)
Pb3 0.0297(3) 0.0240(3) 0.0244(3) -0.0034(2) 0.0038(2) -0.0022(2)
Pb2 0.0303(3) 0.0217(3) 0.0286(3) -0.0012(2) 0.0076(2) -0.0014(2)
Pb4 0.0277(3) 0.0223(2) 0.0235(2) -0.0016(2) 0.00453(19) 0.0001(2)
I4 0.0350(5) 0.0273(5) 0.0257(4) -0.0012(4) 0.0071(4) -0.0038(4)
I13 0.0316(5) 0.0264(4) 0.0309(5) -0.0002(4) 0.0049(4) 0.0039(4)
I11 0.0389(5) 0.0335(5) 0.0313(5) -0.0036(4) 0.0131(4) -0.0013(4)
I9 0.0553(6) 0.0324(5) 0.0286(5) -0.0031(4) -0.0075(4) 0.0051(5)
I2 0.0406(5) 0.0280(5) 0.0288(5) 0.0010(4) 0.0077(4) -0.0036(4)
I12 0.0366(5) 0.0393(5) 0.0363(5) 0.0093(4) 0.0086(4) -0.0035(4)
I16 0.0513(6) 0.0306(5) 0.0322(5) 0.0011(4) 0.0085(4) -0.0098(4)
I6 0.0434(6) 0.0304(5) 0.0499(6) 0.0030(5) 0.0096(5) -0.0092(4)
I10 0.0303(5) 0.0326(5) 0.0389(5) -0.0071(4) 0.0033(4) 0.0027(4)
I15 0.0386(5) 0.0277(5) 0.0316(5) -0.0055(4) 0.0051(4) 0.0039(4)
I3 0.0296(5) 0.0276(5) 0.0502(6) -0.0064(4) 0.0045(4) -0.0008(4)
I7 0.0294(5) 0.0277(5) 0.0347(5) -0.0001(4) 0.0051(4) 0.0015(4)
I8 0.0355(5) 0.0364(5) 0.0412(5) 0.0108(4) 0.0067(4) 0.0056(4)
I1 0.0502(6) 0.0258(5) 0.0325(5) -0.0007(4) 0.0054(4) 0.0018(4)
Y1 0.0229(6) 0.0166(6) 0.0199(6) -0.0006(5) 0.0027(5) 0.0008(5)
Y2 0.0241(6) 0.0173(6) 0.0195(6) 0.0004(5) 0.0036(5) -0.0015(5)
S17 0.0277(18) 0.041(2) 0.040(2) 0.0047(17) 0.0058(15) -0.0024(16)
O18 0.047(7) 0.042(7) 0.039(6) -0.011(5) 0.012(5) -0.004(5)
C37 0.046(10) 0.045(10) 0.053(11) 0.006(8) 0.018(8) 0.006(8)
C36 0.050(10) 0.055(11) 0.027(8) -0.001(8) -0.001(7) -0.004(8)
S5 0.0393(19) 0.0222(17) 0.0265(17) -0.0040(14) -0.0007(14) -0.0014(14)
O5 0.041(6) 0.027(5) 0.023(5) -0.007(4) 0.004(4) 0.000(4)
C9 0.057(11) 0.042(10) 0.054(11) 0.004(9) 0.008(9) -0.015(9)
C10 0.084(14) 0.045(10) 0.028(8) -0.019(8) 0.015(9) -0.013(10)
S15 0.070(3) 0.041(2) 0.040(2) 0.0064(19) 0.019(2) 0.026(2)
O15 0.051(7) 0.031(6) 0.031(5) 0.001(4) 0.006(5) 0.020(5)
C29 0.088(13) 0.029(8) 0.121(17) 0.003(10) 0.036(12) 0.028(8)
C30 0.089(13) 0.042(9) 0.136(17) 0.009(10) 0.035(12) 0.024(9)
S3 0.0360(19) 0.0229(17) 0.037(2) -0.0030(15) 0.0016(15) -0.0061(14)
C5 0.027(8) 0.048(10) 0.051(10) -0.002(8) 0.005(7) -0.017(7)
O3 0.033(5) 0.014(4) 0.046(6) -0.004(4) 0.006(5) -0.005(4)
C6 0.059(11) 0.046(10) 0.034(8) -0.033(8) 0.020(8) -0.025(8)
S13 0.0372(19) 0.0251(17) 0.0281(17) -0.0020(14) 0.0048(15) -0.0062(14)
O13 0.039(6) 0.024(5) 0.027(5) -0.007(4) 0.006(4) -0.008(4)
C25 0.040(9) 0.031(8) 0.042(9) -0.010(7) 0.007(7) -0.009(7)
C26 0.035(8) 0.053(11) 0.050(10) 0.010(9) -0.027(8) -0.009(8)
S7 0.043(2) 0.035(2) 0.0283(18) -0.0064(16) 0.0136(16) -0.0037(17)
O7 0.032(5) 0.021(5) 0.030(5) 0.001(4) 0.004(4) 0.003(4)
C13 0.048(10) 0.063(12) 0.045(10) 0.011(9) 0.021(8) 0.012(9)
C14 0.052(11) 0.108(18) 0.023(8) 0.005(10) -0.008(7) -0.011(11)
S14 0.042(2) 0.034(2) 0.0313(19) 0.0066(16) 0.0164(16) 0.0013(16)
C27 0.050(10) 0.077(14) 0.032(8) 0.007(9) 0.019(8) 0.005(10)
O14 0.043(6) 0.032(6) 0.028(5) -0.002(4) 0.005(4) -0.001(5)
C28 0.041(9) 0.056(11) 0.041(9) -0.002(8) 0.028(7) -0.005(8)
S8 0.0331(18) 0.0271(17) 0.0229(16) -0.0001(14) 0.0047(13) 0.0087(14)
C16 0.041(8) 0.042(8) 0.043(8) -0.002(7) 0.006(6) 0.002(6)
O8 0.032(5) 0.016(4) 0.018(4) 0.004(4) 0.003(4) 0.006(4)
C15 0.062(9) 0.034(7) 0.052(8) 0.003(7) 0.005(7) -0.001(7)
S6 0.049(2) 0.032(2) 0.0299(19) 0.0030(16) 0.0011(17) -0.0123(17)
O6 0.048(6) 0.030(5) 0.028(5) 0.001(4) 0.002(5) -0.007(5)
C11 0.064(12) 0.023(8) 0.058(11) 0.002(8) 0.007(9) 0.001(8)
C12 0.063(12) 0.054(11) 0.046(10) -0.010(9) 0.026(9) -0.015(9)
S16 0.0318(19) 0.043(2) 0.0297(18) 0.0013(16) 0.0029(15) -0.0049(16)
C34 0.053(11) 0.047(11) 0.068(13) -0.005(10) 0.020(10) -0.009(9)
O17 0.043(7) 0.083(10) 0.035(6) 0.013(6) 0.008(5) 0.013(7)
C35 0.033(8) 0.024(7) 0.055(10) 0.005(7) -0.001(7) -0.001(6)
S9 0.0317(19) 0.032(2) 0.043(2) 0.0026(17) 0.0035(16) -0.0059(15)
O9 0.051(7) 0.030(6) 0.034(6) -0.005(5) 0.011(5) -0.017(5)
C17 0.060(11) 0.037(9) 0.033(8) -0.003(7) 0.004(8) -0.017(8)
C18 0.065(13) 0.056(12) 0.067(13) 0.021(10) 0.028(11) -0.018(10)
S11 0.044(2) 0.0267(19) 0.044(2) 0.0061(17) -0.0089(18) 0.0008(16)
C21 0.059(12) 0.064(13) 0.043(10) 0.017(9) 0.003(9) 0.035(10)
O11 0.037(5) 0.026(5) 0.026(5) 0.011(4) 0.000(4) 0.008(4)
C22 0.055(11) 0.053(11) 0.053(11) 0.032(9) -0.012(9) -0.001(9)
S10 0.0337(18) 0.0212(16) 0.0267(17) 0.0013(13) 0.0066(14) 0.0044(13)
O10 0.046(6) 0.036(6) 0.014(4) 0.005(4) 0.005(4) 0.012(5)
C19 0.039(9) 0.060(11) 0.041(9) -0.006(8) 0.012(7) -0.004(8)
C20 0.046(9) 0.027(8) 0.032(8) 0.000(6) 0.004(7) 0.006(6)
S12 0.039(2) 0.0294(18) 0.0246(16) 0.0001(14) -0.0018(14) -0.0040(15)
O12 0.034(5) 0.041(6) 0.027(5) 0.006(5) -0.003(4) -0.001(5)
C23 0.040(10) 0.047(11) 0.069(13) -0.011(10) -0.017(9) 0.020(8)
C24 0.052(10) 0.018(7) 0.042(9) -0.012(6) -0.014(7) 0.000(6)
S4 0.040(2) 0.036(2) 0.0246(16) 0.0007(15) 0.0098(15) -0.0002(16)
O4 0.032(5) 0.019(4) 0.029(5) 0.002(4) 0.010(4) -0.001(4)
C8 0.069(13) 0.057(12) 0.038(9) 0.008(9) 0.011(9) 0.014(10)
C7 0.034(8) 0.077(13) 0.041(9) -0.007(9) 0.022(7) -0.005(9)
S2 0.041(2) 0.0313(19) 0.0283(18) -0.0028(15) -0.0039(15) 0.0074(16)
O2 0.036(5) 0.036(6) 0.019(5) -0.001(4) -0.007(4) 0.006(4)
C3 0.048(10) 0.034(9) 0.061(12) 0.009(8) -0.019(9) -0.006(7)
C4 0.072(13) 0.038(10) 0.057(12) 0.014(9) 0.013(10) 0.002(9)
S1 0.053(2) 0.044(2) 0.035(2) -0.0009(18) 0.0089(18) 0.024(2)
O1 0.050(7) 0.032(6) 0.037(6) -0.005(5) 0.006(5) 0.017(5)
C1 0.105(15) 0.060(11) 0.080(13) -0.003(10) -0.007(11) 0.055(11)
C2 0.109(15) 0.073(12) 0.083(13) 0.000(10) 0.004(11) 0.067(11)
O16 0.046(6) 0.032(6) 0.028(5) 0.006(5) -0.003(4) -0.012(5)
C311 0.022(6) 0.035(8) 0.029(7) 0.004(6) 0.010(5) 0.007(6)
N1 0.033(6) 0.035(7) 0.022(6) 0.004(5) 0.000(5) 0.009(5)
C32 0.062(11) 0.032(9) 0.036(9) -0.017(7) 0.001(8) 0.009(8)
C33 0.047(9) 0.049(10) 0.030(8) 0.009(7) 0.011(7) 0.020(8)
I5 0.0350(5) 0.0275(5) 0.0416(5) 0.0018(4) 0.0060(4) 0.0026(4)
I14 0.0311(5) 0.0271(5) 0.0379(5) 0.0017(4) 0.0057(4) 0.0006(4)

loop_
_atom_type_symbol
_atom_type_scat_dispersion_real
_atom_type_scat_dispersion_imag
_atom_type_scat_Cromer_Mann_a1
_atom_type_scat_Cromer_Mann_b1
_atom_type_scat_Cromer_Mann_a2
_atom_type_scat_Cromer_Mann_b2
_atom_type_scat_Cromer_Mann_a3
_atom_type_scat_Cromer_Mann_b3
_atom_type_scat_Cromer_Mann_a4
_atom_type_scat_Cromer_Mann_b4
_atom_type_scat_Cromer_Mann_c
_atom_type_scat_source
C 0.0033 0.0016 2.3100 20.8439 1.0200 10.2075 1.5886 0.5687 0.8650 51.6512 0.2156 'International Tables Vol C 4.2.6.8 and 6.1.1.4'
H 0.0000 0.0000 0.4930 10.5109 0.3229 26.1257 0.1402 3.1424 0.0408 57.7998 0.0030 'International Tables Vol C 4.2.6.8 and 6.1.1.4'
N 0.0061 0.0033 12.2126 0.0057 3.1322 9.8933 2.0125 28.9975 1.1663 0.5826 -11.5290 'International Tables Vol C 4.2.6.8 and 6.1.1.4'
O 0.0106 0.0060 3.0485 13.2771 2.2868 5.7011 1.5463 0.3239 0.8670 32.9089 0.2508 'International Tables Vol C 4.2.6.8 and 6.1.1.4'
S 0.1246 0.1234 6.9053 1.4679 5.2034 22.2151 1.4379 0.2536 1.5863 56.1720 0.8669 'International Tables Vol C 4.2.6.8 and 6.1.1.4'
Y -2.7962 3.5667 17.7760 1.4029 10.2946 12.8006 5.7263 0.1256 3.2659 104.3540 1.9121 'International Tables Vol C 4.2.6.8 and 6.1.1.4'
I -0.4742 1.8119 20.1472 4.3470 18.9949 0.3814 7.5138 27.7660 2.2735 66.8776 4.0712 'International Tables Vol C 4.2.6.8 and 6.1.1.4'
Pb -3.3944 10.1111 31.0617 0.6902 13.0637 2.3576 18.4420 8.6180 5.9696 47.2579 13.4118 'International Tables Vol C 4.2.6.8 and 6.1.1.4'

loop_
_geom_angle_atom_site_label_1
_geom_angle_site_symmetry_1
_geom_angle_atom_site_label_2
_geom_angle_site_symmetry_2
_geom_angle_atom_site_label_3
_geom_angle_site_symmetry_3
_geom_angle
_geom_angle_publ_flag
I4 . Pb1 . I2 . 85.04(3) yes
I4 . Pb1 . I1 . 171.82(3) yes
I2 . Pb1 . I1 . 99.84(3) yes
I4 . Pb1 . O17 . 81.8(3) yes
I2 . Pb1 . O17 . 87.4(3) yes
I1 . Pb1 . O17 . 91.8(3) yes
I4 . Pb1 . I5 . 83.57(3) yes
I2 . Pb1 . I5 . 167.77(3) yes
I1 . Pb1 . I5 . 90.98(3) yes
O17 . Pb1 . I5 . 86.5(3) yes
I4 . Pb1 . I3 . 86.41(3) yes
I2 . Pb1 . I3 . 97.40(3) yes
I1 . Pb1 . I3 . 99.37(3) yes
O17 . Pb1 . I3 . 166.8(3) yes
I5 . Pb1 . I3 . 86.34(3) yes
I13 . Pb5 . I11 . 86.09(3) yes
I13 . Pb5 . I16 . 170.56(3) yes
I11 . Pb5 . I16 . 84.53(3) yes
I13 . Pb5 . I15 . 85.33(3) yes
I11 . Pb5 . I15 . 171.31(3) yes
I16 . Pb5 . I15 . 104.02(3) yes
I13 . Pb5 . O18 . 85.3(3) yes
I11 . Pb5 . O18 . 94.6(2) yes
I16 . Pb5 . O18 . 96.5(3) yes
I15 . Pb5 . O18 . 86.0(3) yes
I13 . Pb5 . I14 . 88.85(3) yes
I11 . Pb5 . I14 . 84.98(3) yes
I16 . Pb5 . I14 . 89.26(3) yes
I15 . Pb5 . I14 . 93.47(3) yes
O18 . Pb5 . I14 . 174.2(3) yes
I4 . Pb3 . I11 . 174.58(3) yes
I4 . Pb3 . I9 . 91.57(3) yes
I11 . Pb3 . I9 . 83.35(3) yes
I4 . Pb3 . I10 . 92.27(3) yes
I11 . Pb3 . I10 . 85.42(3) yes
I9 . Pb3 . I10 . 85.13(3) yes
I4 . Pb3 . I8 . 85.67(3) yes
I11 . Pb3 . I8 . 99.56(3) yes
I9 . Pb3 . I8 . 173.93(3) yes
I10 . Pb3 . I8 . 100.37(3) yes
I4 . Pb2 . I6 . 171.86(3) yes
I4 . Pb2 . I7 . 80.81(3) yes
I6 . Pb2 . I7 . 93.73(3) yes
I4 . Pb2 . I5 . 85.10(3) yes
I6 . Pb2 . I5 . 100.66(3) yes
I7 . Pb2 . I5 . 165.45(3) yes
I4 . Pb2 . I3 . 82.78(3) yes
I6 . Pb2 . I3 . 103.19(3) yes
I7 . Pb2 . I3 . 88.34(3) yes
I5 . Pb2 . I3 . 86.30(3) yes
I4 . Pb2 . I8 . 82.01(3) yes
I6 . Pb2 . I8 . 91.44(3) yes
I7 . Pb2 . I8 . 83.63(3) yes
I5 . Pb2 . I8 . 98.04(3) yes
I3 . Pb2 . I8 . 163.75(3) yes
I13 . Pb4 . I11 . 91.99(3) yes
I13 . Pb4 . I9 . 85.78(3) yes
I11 . Pb4 . I9 . 82.59(3) yes
I13 . Pb4 . I12 . 87.86(3) yes
I11 . Pb4 . I12 . 176.72(3) yes
I9 . Pb4 . I12 . 94.13(3) yes
I13 . Pb4 . I10 . 168.85(3) yes
I11 . Pb4 . I10 . 80.01(3) yes
I9 . Pb4 . I10 . 85.49(3) yes
I12 . Pb4 . I10 . 99.68(3) yes
I13 . Pb4 . I14 . 86.75(3) yes
I11 . Pb4 . I14 . 83.03(3) yes
I9 . Pb4 . I14 . 163.54(3) yes
I12 . Pb4 . I14 . 100.23(3) yes
I10 . Pb4 . I14 . 99.86(3) yes
Pb3 . I4 . Pb1 . 152.88(3) yes
Pb3 . I4 . Pb2 . 77.64(2) yes
Pb1 . I4 . Pb2 . 75.84(2) yes
Pb4 . I13 . Pb5 . 79.06(2) yes
Pb3 . I11 . Pb4 . 76.77(2) yes
Pb3 . I11 . Pb5 . 145.78(3) yes
Pb4 . I11 . Pb5 . 70.47(2) yes
Pb4 . I9 . Pb3 . 82.07(3) yes
Pb4 . I10 . Pb3 . 78.76(2) yes
Pb2 . I3 . Pb1 . 79.09(3) yes
Pb2 . I8 . Pb3 . 81.05(3) yes
O5 . Y1 . O3 . 144.3(4) yes
O5 . Y1 . O7 . 124.9(3) yes
O3 . Y1 . O7 . 75.9(3) yes
O5 . Y1 . O8 . 76.2(3) yes
O3 . Y1 . O8 . 86.8(3) yes
O7 . Y1 . O8 . 70.5(3) yes
O5 . Y1 . O6 . 71.7(4) yes
O3 . Y1 . O6 . 143.5(4) yes
O7 . Y1 . O6 . 74.4(3) yes
O8 . Y1 . O6 . 102.5(4) yes
O5 . Y1 . O4 . 74.4(3) yes
O3 . Y1 . O4 . 71.5(3) yes
O7 . Y1 . O4 . 135.3(3) yes
O8 . Y1 . O4 . 77.9(3) yes
O6 . Y1 . O4 . 144.7(3) yes
O5 . Y1 . O2 . 135.7(3) yes
O3 . Y1 . O2 . 74.3(3) yes
O7 . Y1 . O2 . 73.4(3) yes
O8 . Y1 . O2 . 142.4(3) yes
O6 . Y1 . O2 . 77.3(4) yes
O5 . Y1 . O1 . 76.2(4) yes
O3 . Y1 . O1 . 103.9(4) yes
O7 . Y1 . O1 . 144.1(4) yes
O8 . Y1 . O1 . 145.1(3) yes
O6 . Y1 . O1 . 88.4(4) yes
O4 . Y1 . O2 . 123.8(3) yes
O4 . Y1 . O1 . 74.5(4) yes
O2 . Y1 . O1 . 72.1(4) yes
O15 . Y2 . O13 . 105.7(4) yes
O15 . Y2 . O14 . 74.2(4) yes
O13 . Y2 . O14 . 71.3(3) yes
O15 . Y2 . O9 . 82.0(4) yes
O13 . Y2 . O9 . 141.3(3) yes
O14 . Y2 . O9 . 145.0(4) yes
O15 . Y2 . O11 . 142.8(4) yes
O13 . Y2 . O11 . 83.7(4) yes
O14 . Y2 . O11 . 75.1(4) yes
O9 . Y2 . O11 . 113.3(4) yes
O15 . Y2 . O10 . 145.8(3) yes
O13 . Y2 . O10 . 80.4(4) yes
O14 . Y2 . O10 . 137.4(3) yes
O9 . Y2 . O10 . 73.8(4) yes
O11 . Y2 . O10 . 70.6(3) yes
O15 . Y2 . O12 . 79.4(4) yes
O13 . Y2 . O12 . 144.5(3) yes
O14 . Y2 . O12 . 76.6(4) yes
O9 . Y2 . O12 . 73.9(4) yes
O11 . Y2 . O12 . 73.5(4) yes
O15 . Y2 . O16 . 74.9(4) yes
O13 . Y2 . O16 . 71.8(3) yes
O14 . Y2 . O16 . 122.2(4) yes
O9 . Y2 . O16 . 74.0(4) yes
O11 . Y2 . O16 . 140.8(4) yes
O10 . Y2 . O12 . 115.5(4) yes
O10 . Y2 . O16 . 75.4(4) yes
O12 . Y2 . O16 . 141.0(4) yes
O18 . S17 . C37 . 105.2(8) yes
O18 . S17 . C36 . 106.7(7) yes
C37 . S17 . C36 . 98.5(9) yes
Pb5 . O18 . S17 . 138.5(6) yes
S17 . C37 . H371 . 109.3 no
S17 . C37 . H372 . 109.6 no
H371 . C37 . H372 . 109.7 no
S17 . C37 . H373 . 109.2 no
H371 . C37 . H373 . 109.5 no
H372 . C37 . H373 . 109.5 no
S17 . C36 . H361 . 109.6 no
S17 . C36 . H362 . 109.6 no
H361 . C36 . H362 . 109.7 no
S17 . C36 . H363 . 109.4 no
H361 . C36 . H363 . 109.3 no
H362 . C36 . H363 . 109.3 no
O5 . S5 . C9 . 105.5(8) yes
O5 . S5 . C10 . 104.0(7) yes
C9 . S5 . C10 . 100.0(10) yes
Y1 . O5 . S5 . 124.3(6) yes
S5 . C9 . H91 . 109.6 no
S5 . C9 . H92 . 109.7 no
H91 . C9 . H92 . 109.4 no
S5 . C9 . H93 . 109.7 no
H91 . C9 . H93 . 109.2 no
H92 . C9 . H93 . 109.2 no
S5 . C10 . H101 . 109.4 no
S5 . C10 . H102 . 109.5 no
H101 . C10 . H102 . 109.7 no
S5 . C10 . H103 . 109.4 no
H101 . C10 . H103 . 109.5 no
H102 . C10 . H103 . 109.5 no
O15 . S15 . C29 . 104.6(9) yes
O15 . S15 . C30 . 102.9(10) yes
C29 . S15 . C30 . 96.5(12) yes
Y2 . O15 . S15 . 133.8(6) yes
S15 . C29 . H291 . 109.4 no
S15 . C29 . H292 . 109.6 no
H291 . C29 . H292 . 109.5 no
S15 . C29 . H293 . 109.5 no
H291 . C29 . H293 . 109.5 no
H292 . C29 . H293 . 109.4 no
S15 . C30 . H301 . 109.5 no
S15 . C30 . H302 . 109.5 no
H301 . C30 . H302 . 109.2 no
S15 . C30 . H303 . 109.9 no
H301 . C30 . H303 . 109.3 no
H302 . C30 . H303 . 109.4 no
C5 . S3 . O3 . 105.1(7) yes
C5 . S3 . C6 . 98.2(8) yes
O3 . S3 . C6 . 103.2(7) yes
S3 . C5 . H51 . 109.6 no
S3 . C5 . H52 . 109.4 no
H51 . C5 . H52 . 109.3 no
S3 . C5 . H53 . 109.6 no
H51 . C5 . H53 . 109.5 no
H52 . C5 . H53 . 109.5 no
Y1 . O3 . S3 . 131.2(6) yes
S3 . C6 . H61 . 109.3 no
S3 . C6 . H62 . 109.6 no
H61 . C6 . H62 . 109.5 no
S3 . C6 . H63 . 109.3 no
H61 . C6 . H63 . 109.6 no
H62 . C6 . H63 . 109.6 no
O13 . S13 . C25 . 103.1(7) yes
O13 . S13 . C26 . 105.9(8) yes
C25 . S13 . C26 . 99.0(8) yes
Y2 . O13 . S13 . 128.6(6) yes
S13 . C25 . H251 . 109.3 no
S13 . C25 . H252 . 109.4 no
H251 . C25 . H252 . 109.3 no
S13 . C25 . H253 . 109.9 no
H251 . C25 . H253 . 109.5 no
H252 . C25 . H253 . 109.4 no
S13 . C26 . H261 . 109.2 no
S13 . C26 . H262 . 109.9 no
H261 . C26 . H262 . 109.4 no
S13 . C26 . H263 . 109.5 no
H261 . C26 . H263 . 109.3 no
H262 . C26 . H263 . 109.5 no
O7 . S7 . C13 . 104.5(8) yes
O7 . S7 . C14 . 104.7(9) yes
C13 . S7 . C14 . 99.4(9) yes
Y1 . O7 . S7 . 126.1(5) yes
S7 . C13 . H131 . 109.2 no
S7 . C13 . H132 . 109.7 no
H131 . C13 . H132 . 109.4 no
S7 . C13 . H133 . 109.5 no
H131 . C13 . H133 . 109.3 no
H132 . C13 . H133 . 109.7 no
S7 . C14 . H141 . 109.7 no
S7 . C14 . H142 . 109.9 no
H141 . C14 . H142 . 109.4 no
S7 . C14 . H143 . 109.3 no
H141 . C14 . H143 . 109.1 no
H142 . C14 . H143 . 109.5 no
C27 . S14 . O14 . 103.6(8) yes
C27 . S14 . C28 . 98.2(8) yes
O14 . S14 . C28 . 104.5(8) yes
S14 . C27 . H271 . 109.2 no
S14 . C27 . H272 . 109.6 no
H271 . C27 . H272 . 109.4 no
S14 . C27 . H273 . 109.6 no
H271 . C27 . H273 . 109.5 no
H272 . C27 . H273 . 109.6 no
Y2 . O14 . S14 . 126.5(6) yes
S14 . C28 . H281 . 108.7 no
S14 . C28 . H282 . 109.4 no
H281 . C28 . H282 . 109.6 no
S14 . C28 . H283 . 109.6 no
H281 . C28 . H283 . 109.7 no
H282 . C28 . H283 . 109.8 no
C16 . S8 . O8 . 103.7(7) yes
C16 . S8 . C15 . 97.1(9) yes
O8 . S8 . C15 . 103.9(7) yes
S8 . C16 . H161 . 109.5 no
S8 . C16 . H162 . 109.6 no
H161 . C16 . H162 . 109.4 no
S8 . C16 . H163 . 109.6 no
H161 . C16 . H163 . 109.2 no
H162 . C16 . H163 . 109.5 no
Y1 . O8 . S8 . 129.0(5) yes
S8 . C15 . H151 . 109.6 no
S8 . C15 . H152 . 109.1 no
H151 . C15 . H152 . 109.3 no
S8 . C15 . H153 . 109.7 no
H151 . C15 . H153 . 109.7 no
H152 . C15 . H153 . 109.4 no
O6 . S6 . C11 . 104.1(8) yes
O6 . S6 . C12 . 104.2(8) yes
C11 . S6 . C12 . 97.5(9) yes
Y1 . O6 . S6 . 131.2(6) yes
S6 . C11 . H111 . 109.1 no
S6 . C11 . H112 . 109.5 no
H111 . C11 . H112 . 109.6 no
S6 . C11 . H113 . 109.8 no
H111 . C11 . H113 . 109.4 no
H112 . C11 . H113 . 109.4 no
S6 . C12 . H121 . 109.6 no
S6 . C12 . H122 . 109.8 no
H121 . C12 . H122 . 109.4 no
S6 . C12 . H123 . 109.2 no
H121 . C12 . H123 . 109.3 no
H122 . C12 . H123 . 109.6 no
C34 . S16 . O17 . 105.2(9) yes
C34 . S16 . C35 . 98.1(9) yes
O17 . S16 . C35 . 104.0(8) yes
S16 . C34 . H341 . 109.3 no
S16 . C34 . H342 . 109.4 no
H341 . C34 . H342 . 109.3 no
S16 . C34 . H343 . 109.8 no
H341 . C34 . H343 . 109.5 no
H342 . C34 . H343 . 109.5 no
Pb1 . O17 . S16 . 119.0(7) yes
S16 . C35 . H351 . 109.5 no
S16 . C35 . H352 . 109.4 no
H351 . C35 . H352 . 109.7 no
S16 . C35 . H353 . 109.4 no
H351 . C35 . H353 . 109.3 no
H352 . C35 . H353 . 109.5 no
O9 . S9 . C17 . 107.0(7) yes
O9 . S9 . C18 . 103.1(8) yes
C17 . S9 . C18 . 98.5(9) yes
Y2 . O9 . S9 . 145.9(6) yes
S9 . C17 . H171 . 109.3 no
S9 . C17 . H172 . 109.3 no
H171 . C17 . H172 . 109.5 no
S9 . C17 . H173 . 109.3 no
H171 . C17 . H173 . 109.5 no
H172 . C17 . H173 . 109.9 no
S9 . C18 . H181 . 109.4 no
S9 . C18 . H182 . 109.7 no
H181 . C18 . H182 . 109.4 no
S9 . C18 . H183 . 109.3 no
H181 . C18 . H183 . 109.5 no
H182 . C18 . H183 . 109.5 no
C21 . S11 . O11 . 104.9(8) yes
C21 . S11 . C22 . 97.3(9) yes
O11 . S11 . C22 . 104.2(8) yes
S11 . C21 . H211 . 109.4 no
S11 . C21 . H212 . 109.2 no
H211 . C21 . H212 . 109.7 no
S11 . C21 . H213 . 109.3 no
H211 . C21 . H213 . 109.6 no
H212 . C21 . H213 . 109.6 no
Y2 . O11 . S11 . 131.9(6) yes
S11 . C22 . H221 . 109.0 no
S11 . C22 . H222 . 109.7 no
H221 . C22 . H222 . 109.6 no
S11 . C22 . H223 . 109.5 no
H221 . C22 . H223 . 109.5 no
H222 . C22 . H223 . 109.6 no
O10 . S10 . C19 . 105.8(7) yes
O10 . S10 . C20 . 103.9(7) yes
C19 . S10 . C20 . 97.6(8) yes
Y2 . O10 . S10 . 123.7(5) yes
S10 . C19 . H191 . 109.4 no
S10 . C19 . H192 . 108.9 no
H191 . C19 . H192 . 109.6 no
S10 . C19 . H193 . 109.6 no
H191 . C19 . H193 . 109.5 no
H192 . C19 . H193 . 109.7 no
S10 . C20 . H201 . 109.5 no
S10 . C20 . H202 . 110.1 no
H201 . C20 . H202 . 109.2 no
S10 . C20 . H203 . 109.4 no
H201 . C20 . H203 . 109.3 no
H202 . C20 . H203 . 109.2 no
O12 . S12 . C23 . 103.3(8) yes
O12 . S12 . C24 . 103.7(7) yes
C23 . S12 . C24 . 99.4(9) yes
Y2 . O12 . S12 . 126.7(6) yes
S12 . C23 . H231 . 109.3 no
S12 . C23 . H232 . 109.4 no
H231 . C23 . H232 . 109.7 no
S12 . C23 . H233 . 109.3 no
H231 . C23 . H233 . 109.6 no
H232 . C23 . H233 . 109.5 no
S12 . C24 . H241 . 109.3 no
S12 . C24 . H242 . 109.6 no
H241 . C24 . H242 . 109.6 no
S12 . C24 . H243 . 109.3 no
H241 . C24 . H243 . 109.7 no
H242 . C24 . H243 . 109.4 no
O4 . S4 . C8 . 104.6(7) yes
O4 . S4 . C7 . 105.4(7) yes
C8 . S4 . C7 . 99.3(10) yes
Y1 . O4 . S4 . 124.9(5) yes
S4 . C8 . H81 . 109.5 no
S4 . C8 . H82 . 109.6 no
H81 . C8 . H82 . 109.4 no
S4 . C8 . H83 . 109.4 no
H81 . C8 . H83 . 109.4 no
H82 . C8 . H83 . 109.6 no
S4 . C7 . H71 . 109.0 no
S4 . C7 . H72 . 109.6 no
H71 . C7 . H72 . 109.5 no
S4 . C7 . H73 . 109.4 no
H71 . C7 . H73 . 109.5 no
H72 . C7 . H73 . 109.8 no
O2 . S2 . C3 . 103.7(8) yes
O2 . S2 . C4 . 103.2(8) yes
C3 . S2 . C4 . 95.2(9) yes
Y1 . O2 . S2 . 127.2(6) yes
S2 . C3 . H31 . 109.1 no
S2 . C3 . H32 . 109.2 no
H31 . C3 . H32 . 109.4 no
S2 . C3 . H33 . 110.0 no
H31 . C3 . H33 . 109.6 no
H32 . C3 . H33 . 109.5 no
S2 . C4 . H41 . 109.1 no
S2 . C4 . H42 . 109.7 no
H41 . C4 . H42 . 109.5 no
S2 . C4 . H43 . 109.7 no
H41 . C4 . H43 . 109.5 no
H42 . C4 . H43 . 109.4 no
O1 . S1 . C1 . 107.1(9) yes
O1 . S1 . C2 . 102.2(8) yes
C1 . S1 . C2 . 94.9(13) yes
Y1 . O1 . S1 . 139.9(7) yes
S1 . C1 . H11 . 107.1 no
S1 . C1 . H12 . 106.9 no
H11 . C1 . H12 . 112.2 no
S1 . C1 . H13 . 107.0 no
H11 . C1 . H13 . 111.7 no
H12 . C1 . H13 . 111.6 no
S1 . C2 . H21 . 108.8 no
S1 . C2 . H22 . 109.6 no
H21 . C2 . H22 . 109.6 no
S1 . C2 . H23 . 109.6 no
H21 . C2 . H23 . 109.6 no
H22 . C2 . H23 . 109.6 no
Y2 . O16 . C311 . 129.3(10) yes
O16 . C311 . N1 . 125.0(15) yes
O16 . C311 . H311 . 117.5 no
N1 . C311 . H311 . 117.5 no
C311 . N1 . C32 . 123.2(13) yes
C311 . N1 . C33 . 122.7(14) yes
C32 . N1 . C33 . 114.1(12) yes
N1 . C32 . H321 . 109.5 no
N1 . C32 . H322 . 109.3 no
H321 . C32 . H322 . 109.3 no
N1 . C32 . H323 . 110.0 no
H321 . C32 . H323 . 109.3 no
H322 . C32 . H323 . 109.5 no
N1 . C33 . H331 . 109.7 no
N1 . C33 . H332 . 109.5 no
H331 . C33 . H332 . 109.4 no
N1 . C33 . H333 . 109.3 no
H331 . C33 . H333 . 109.7 no
H332 . C33 . H333 . 109.2 no
Pb2 . I5 . Pb1 . 77.03(2) yes
Pb5 . I14 . Pb4 . 74.38(2) yes

loop_
_geom_bond_atom_site_label_1
_geom_bond_site_symmetry_1
_geom_bond_atom_site_label_2
_geom_bond_site_symmetry_2
_geom_bond_distance
_geom_bond_publ_flag
Pb1 . I4 . 3.3865(10) yes
Pb1 . I2 . 3.0990(11) yes
Pb1 . I1 . 3.1372(11) yes
Pb1 . O17 . 2.496(12) yes
Pb1 . I5 . 3.4549(11) yes
Pb1 . I3 . 3.2119(11) yes
Pb5 . I13 . 3.2934(11) yes
Pb5 . I11 . 3.6080(11) yes
Pb5 . I16 . 3.1609(11) yes
Pb5 . I15 . 3.0298(11) yes
Pb5 . O18 . 2.535(12) yes
Pb5 . I14 . 3.2107(11) yes
Pb3 . I4 . 3.2362(10) yes
Pb3 . I11 . 3.2388(11) yes
Pb3 . I9 . 3.2498(12) yes
Pb3 . I10 . 3.2007(11) yes
Pb3 . I8 . 3.2198(12) yes
Pb2 . I4 . 3.4501(11) yes
Pb2 . I6 . 3.0485(11) yes
Pb2 . I7 . 3.2081(11) yes
Pb2 . I5 . 3.2893(11) yes
Pb2 . I3 . 3.3843(12) yes
Pb2 . I8 . 3.2358(12) yes
Pb4 . I13 . 3.1010(10) yes
Pb4 . I11 . 3.4476(11) yes
Pb4 . I9 . 3.0761(11) yes
Pb4 . I12 . 3.1193(11) yes
Pb4 . I10 . 3.3459(11) yes
Pb4 . I14 . 3.5147(11) yes
Y1 . O5 . 2.351(10) yes
Y1 . O3 . 2.341(10) yes
Y1 . O7 . 2.393(10) yes
Y1 . O8 . 2.320(9) yes
Y1 . O6 . 2.306(10) yes
Y1 . O4 . 2.372(9) yes
Y1 . O2 . 2.387(9) yes
Y1 . O1 . 2.329(10) yes
Y2 . O15 . 2.297(10) yes
Y2 . O13 . 2.323(9) yes
Y2 . O14 . 2.375(10) yes
Y2 . O9 . 2.321(10) yes
Y2 . O11 . 2.359(9) yes
Y2 . O10 . 2.398(10) yes
Y2 . O12 . 2.363(11) yes
Y2 . O16 . 2.379(10) yes
S17 . O18 . 1.508(12) yes
S17 . C37 . 1.774(18) yes
S17 . C36 . 1.782(16) yes
C37 . H371 . 0.961 no
C37 . H372 . 0.963 no
C37 . H373 . 0.962 no
C36 . H361 . 0.959 no
C36 . H362 . 0.959 no
C36 . H363 . 0.961 no
S5 . O5 . 1.526(10) yes
S5 . C9 . 1.790(19) yes
S5 . C10 . 1.763(17) yes
C9 . H91 . 0.962 no
C9 . H92 . 0.959 no
C9 . H93 . 0.958 no
C10 . H101 . 0.958 no
C10 . H102 . 0.960 no
C10 . H103 . 0.958 no
S15 . O15 . 1.499(11) yes
S15 . C29 . 1.78(2) yes
S15 . C30 . 1.81(3) yes
C29 . H291 . 0.960 no
C29 . H292 . 0.959 no
C29 . H293 . 0.958 no
C30 . H301 . 0.961 no
C30 . H302 . 0.960 no
C30 . H303 . 0.962 no
S3 . C5 . 1.767(15) yes
S3 . O3 . 1.522(10) yes
S3 . C6 . 1.766(15) yes
C5 . H51 . 0.959 no
C5 . H52 . 0.960 no
C5 . H53 . 0.960 no
C6 . H61 . 0.961 no
C6 . H62 . 0.961 no
C6 . H63 . 0.961 no
S13 . O13 . 1.529(10) yes
S13 . C25 . 1.776(16) yes
S13 . C26 . 1.790(16) yes
C25 . H251 . 0.959 no
C25 . H252 . 0.958 no
C25 . H253 . 0.959 no
C26 . H261 . 0.959 no
C26 . H262 . 0.963 no
C26 . H263 . 0.963 no
S7 . O7 . 1.525(10) yes
S7 . C13 . 1.809(18) yes
S7 . C14 . 1.786(17) yes
C13 . H131 . 0.960 no
C13 . H132 . 0.960 no
C13 . H133 . 0.958 no
C14 . H141 . 0.960 no
C14 . H142 . 0.961 no
C14 . H143 . 0.959 no
S14 . C27 . 1.756(18) yes
S14 . O14 . 1.524(11) yes
S14 . C28 . 1.793(17) yes
C27 . H271 . 0.959 no
C27 . H272 . 0.959 no
C27 . H273 . 0.958 no
C28 . H281 . 0.959 no
C28 . H282 . 0.960 no
C28 . H283 . 0.960 no
S8 . C16 . 1.755(17) yes
S8 . O8 . 1.532(9) yes
S8 . C15 . 1.788(18) yes
C16 . H161 . 0.960 no
C16 . H162 . 0.958 no
C16 . H163 . 0.959 no
C15 . H151 . 0.960 no
C15 . H152 . 0.962 no
C15 . H153 . 0.960 no
S6 . O6 . 1.526(11) yes
S6 . C11 . 1.804(17) yes
S6 . C12 . 1.81(2) yes
C11 . H111 . 0.961 no
C11 . H112 . 0.961 no
C11 . H113 . 0.960 no
C12 . H121 . 0.960 no
C12 . H122 . 0.958 no
C12 . H123 . 0.959 no
S16 . C34 . 1.74(2) yes
S16 . O17 . 1.515(12) yes
S16 . C35 . 1.782(15) yes
C34 . H341 . 0.960 no
C34 . H342 . 0.961 no
C34 . H343 . 0.960 no
C35 . H351 . 0.959 no
C35 . H352 . 0.961 no
C35 . H353 . 0.961 no
S9 . O9 . 1.519(10) yes
S9 . C17 . 1.752(18) yes
S9 . C18 . 1.77(2) yes
C17 . H171 . 0.962 no
C17 . H172 . 0.964 no
C17 . H173 . 0.964 no
C18 . H181 . 0.959 no
C18 . H182 . 0.960 no
C18 . H183 . 0.956 no
S11 . C21 . 1.82(2) yes
S11 . O11 . 1.525(10) yes
S11 . C22 . 1.778(18) yes
C21 . H211 . 0.962 no
C21 . H212 . 0.960 no
C21 . H213 . 0.962 no
C22 . H221 . 0.962 no
C22 . H222 . 0.961 no
C22 . H223 . 0.960 no
S10 . O10 . 1.529(10) yes
S10 . C19 . 1.774(17) yes
S10 . C20 . 1.800(15) yes
C19 . H191 . 0.961 no
C19 . H192 . 0.959 no
C19 . H193 . 0.961 no
C20 . H201 . 0.962 no
C20 . H202 . 0.960 no
C20 . H203 . 0.959 no
S12 . O12 . 1.525(10) yes
S12 . C23 . 1.746(18) yes
S12 . C24 . 1.791(14) yes
C23 . H231 . 0.960 no
C23 . H232 . 0.962 no
C23 . H233 . 0.959 no
C24 . H241 . 0.960 no
C24 . H242 . 0.959 no
C24 . H243 . 0.960 no
S4 . O4 . 1.531(10) yes
S4 . C8 . 1.767(19) yes
S4 . C7 . 1.772(16) yes
C8 . H81 . 0.961 no
C8 . H82 . 0.959 no
C8 . H83 . 0.958 no
C7 . H71 . 0.962 no
C7 . H72 . 0.963 no
C7 . H73 . 0.961 no
S2 . O2 . 1.500(10) yes
S2 . C3 . 1.786(19) yes
S2 . C4 . 1.798(18) yes
C3 . H31 . 0.960 no
C3 . H32 . 0.960 no
C3 . H33 . 0.958 no
C4 . H41 . 0.960 no
C4 . H42 . 0.961 no
C4 . H43 . 0.962 no
S1 . O1 . 1.502(11) yes
S1 . C1 . 1.75(3) yes
S1 . C2 . 1.80(3) yes
C1 . H11 . 1.037 no
C1 . H12 . 1.034 no
C1 . H13 . 1.038 no
C2 . H21 . 0.961 no
C2 . H22 . 0.961 no
C2 . H23 . 0.962 no
O16 . C311 . 1.250(17) yes
C311 . N1 . 1.279(18) yes
C311 . H311 . 0.930 no
N1 . C32 . 1.463(19) yes
N1 . C33 . 1.469(19) yes
C32 . H321 . 0.961 no
C32 . H322 . 0.962 no
C32 . H323 . 0.961 no
C33 . H331 . 0.963 no
C33 . H332 . 0.961 no
C33 . H333 . 0.958 no

loop_
_geom_hbond_atom_site_label_D
_geom_hbond_site_symmetry_D
_geom_hbond_atom_site_label_H
_geom_hbond_site_symmetry_H
_geom_hbond_atom_site_label_A
_geom_hbond_site_symmetry_A
_geom_hbond_angle_DHA
_geom_hbond_distance_DH
_geom_hbond_distance_HA
_geom_hbond_distance_DA
_geom_hbond_publ_flag
C17 . H171 . O12 . 130 0.96 2.60 3.30(3) yes
